data_1560515
loop_
_publ_author_name
'Wang, Xiu-Li'
'Wu, Xiao-Mei'
'Liu, Guo-Cheng'
'Li, Qiao-Min'
'Lin, Hong-Yan'
'Wang, Xiang'

_publ_section_title
;
 Four thiophene-pyridyl-amide-based Zn II /Cd II coordination polymers:
 Assembly, structures, photocatalytic properties and fluorescent
 recognition for Fe 3+
;
_journal_name_full 'Journal of Solid State Chemistry'
_journal_page_first 51
_journal_page_last 57
_journal_paper_doi 10.1016/j.jssc.2017.02.018
_journal_volume 249
_journal_year 2017
_chemical_formula_sum 'C25 H26 Cd N4 O10 S'
_chemical_formula_weight 686.96
_space_group_crystal_system monoclinic
_space_group_IT_number 14
_space_group_name_Hall '-P 2ybc'
_space_group_name_H-M_alt 'P 1 21/c 1'
_atom_sites_solution_hydrogens mixed
_cell_angle_alpha 90
_cell_angle_beta 90.2380(10)
_cell_angle_gamma 90
_cell_formula_units_Z 4
_cell_length_a 10.8309(7)
_cell_length_b 24.9357(16)
_cell_length_c 10.3484(7)
_cell_measurement_reflns_used 4874
_cell_measurement_temperature 296(2)
_cell_measurement_theta_max 28.443
_cell_measurement_theta_min 1.880
_cell_volume 2794.8(3)
_computing_structure_refinement 'SHELXL-2014/7 (Sheldrick, 2014)'
_diffrn_ambient_temperature 296(2)
_diffrn_measured_fraction_theta_full 1.000
_diffrn_measured_fraction_theta_max 0.997
_diffrn_measurement_device_type 'CCD area detector'
_diffrn_radiation_type MoK\a
_diffrn_radiation_wavelength 0.71073
_diffrn_reflns_av_R_equivalents 0.0392
_diffrn_reflns_av_unetI/netI 0.0471
_diffrn_reflns_Laue_measured_fraction_full 1.000
_diffrn_reflns_Laue_measured_fraction_max 0.997
_diffrn_reflns_limit_h_max 13
_diffrn_reflns_limit_h_min -14
_diffrn_reflns_limit_k_max 26
_diffrn_reflns_limit_k_min -33
_diffrn_reflns_limit_l_max 13
_diffrn_reflns_limit_l_min -13
_diffrn_reflns_number 20763
_diffrn_reflns_point_group_measured_fraction_full 1.000
_diffrn_reflns_point_group_measured_fraction_max 0.997
_diffrn_reflns_theta_full 25.242
_diffrn_reflns_theta_max 28.443
_diffrn_reflns_theta_min 1.880
_exptl_absorpt_coefficient_mu 0.919
_exptl_absorpt_correction_T_max 0.878
_exptl_absorpt_correction_T_min 0.859
_exptl_absorpt_correction_type multi-scan
_exptl_absorpt_process_details SADABS
_exptl_crystal_colour colorless
_exptl_crystal_density_diffrn 1.633
_exptl_crystal_description block
_exptl_crystal_F_000 1392
_exptl_crystal_size_max 0.170
_exptl_crystal_size_mid 0.150
_exptl_crystal_size_min 0.145
_exptl_transmission_factor_max 0.878
_exptl_transmission_factor_min 0.859
_refine_diff_density_max 0.904
_refine_diff_density_min -0.509
_refine_diff_density_rms 0.081
_refine_ls_extinction_coef .
_refine_ls_extinction_method none
_refine_ls_goodness_of_fit_ref 1.000
_refine_ls_hydrogen_treatment mixed
_refine_ls_matrix_type full
_refine_ls_number_parameters 378
_refine_ls_number_reflns 7021
_refine_ls_number_restraints 6
_refine_ls_restrained_S_all 1.014
_refine_ls_R_factor_all 0.0659
_refine_ls_R_factor_gt 0.0407
_refine_ls_shift/su_max 0.000
_refine_ls_shift/su_mean 0.000
_refine_ls_structure_factor_coef Fsqd
_refine_ls_weighting_details 'w=1/[\s^2^(Fo^2^)+(0.0435P)^2^+2.1787P] where P=(Fo^2^+2Fc^2^)/3'
_refine_ls_weighting_scheme calc
_refine_ls_wR_factor_gt 0.0871
_refine_ls_wR_factor_ref 0.0971
_reflns_Friedel_coverage 0.000
_reflns_Friedel_fraction_full .
_reflns_Friedel_fraction_max .
_reflns_number_gt 5257
_reflns_number_total 7021
_reflns_threshold_expression 'I > 2\s(I)'
_cod_data_source_file JSSC-2017-249-51.cif
_cod_data_source_block 4
_cod_depositor_comments
;
The following automatic conversions were performed:

data item '_exptl_absorpt_correction_type' value 'Multi-scan' was
changed to 'multi-scan' in accordance with the built-in table derived
from the CIF Core dictionary named 'cif_core.dic' version 2.4.5 last
updated on 2014-11-21.

Automatic conversion script
Id: cif_fix_values 8369 2020-08-20 11:38:08Z andrius 
;
_cod_original_sg_symbol_H-M 'P 21/c'
_cod_database_code 1560515
_shelx_space_group_comment
;
The symmetry employed for this shelxl refinement is uniquely defined
by the following loop, which should always be used as a source of
symmetry information in preference to the above space-group names.
They are only intended as comments.
;
_shelx_estimated_absorpt_t_min 0.859
_shelx_estimated_absorpt_t_max 0.878

loop_
_space_group_symop_operation_xyz
'x, y, z'
'-x, y+1/2, -z+1/2'
'-x, -y, -z'
'x, -y-1/2, z-1/2'

loop_
_atom_site_label
_atom_site_type_symbol
_atom_site_fract_x
_atom_site_fract_y
_atom_site_fract_z
_atom_site_U_iso_or_equiv
_atom_site_adp_type
_atom_site_occupancy
_atom_site_site_symmetry_order
_atom_site_calc_flag
_atom_site_refinement_flags_posn
_atom_site_refinement_flags_adp
_atom_site_refinement_flags_occupancy
_atom_site_disorder_assembly
_atom_site_disorder_group
Cd1 Cd 0.11695(2) 1.01595(2) -0.13319(2) 0.02736(8) Uani 1 1 d . . . . .
S1 S 0.58695(12) 0.72668(4) 0.19652(12) 0.0658(3) Uani 1 1 d . . . . .
N1 N 0.1652(3) 0.92641(11) -0.1189(2) 0.0317(6) Uani 1 1 d . . . . .
O1 O -0.0885(2) 0.99045(10) -0.1462(2) 0.0432(6) Uani 1 1 d . . . . .
C1 C -0.1970(3) 0.97464(11) -0.1405(3) 0.0273(6) Uani 1 1 d . . . . .
O1W O 0.5182(2) 0.94650(11) 0.0932(3) 0.0577(7) Uani 1 1 d . . . . .
H1WA H 0.5237 0.9577 0.1707 0.069 Uiso 1 1 d R U . . .
H1WB H 0.5874 0.9521 0.0571 0.069 Uiso 1 1 d R U . . .
O2 O -0.2515(2) 0.96706(9) -0.03426(19) 0.0349(5) Uani 1 1 d . . . . .
N2 N 0.4014(3) 0.84300(12) 0.0292(3) 0.0486(8) Uani 1 1 d . . . . .
H2A H 0.4485 0.8689 0.0534 0.058 Uiso 1 1 calc R U . . .
C2 C -0.2671(3) 0.96308(12) -0.2633(3) 0.0257(6) Uani 1 1 d . . . . .
O2W O 0.0457(3) 0.91400(11) -0.5010(3) 0.0613(8) Uani 1 1 d . . . . .
H2AW H 0.1029 0.9027 -0.5499 0.074 Uiso 1 1 d R U . . .
H2WB H 0.0692 0.9436 -0.4685 0.074 Uiso 1 1 d R U . . .
O3 O -0.1134(2) 0.98834(10) -0.6342(2) 0.0391(6) Uani 1 1 d . . . . .
C3 C -0.2138(3) 0.97321(12) -0.3829(3) 0.0286(7) Uani 1 1 d . . . . .
H3A H -0.1342 0.9871 -0.3873 0.034 Uiso 1 1 calc R U . . .
N3 N 0.8354(3) 0.72622(12) 0.4730(3) 0.0523(9) Uani 1 1 d . . . . .
H3B H 0.8335 0.7596 0.4940 0.063 Uiso 1 1 calc R U . . .
O3W O 0.8757(5) 0.83289(14) 0.5716(4) 0.0747(12) Uani 1 1 d . . . . .
H3WA H 0.917(5) 0.854(2) 0.562(5) 0.066(19) Uiso 1 1 d . . . . .
H3WB H 0.819(6) 0.836(3) 0.635(6) 0.12(3) Uiso 1 1 d . . . . .
O4 O 0.2854(2) 1.03784(11) -0.27417(19) 0.0437(6) Uani 1 1 d . . . . .
N4 N 0.9468(3) 0.60347(11) 0.6309(2) 0.0363(6) Uani 1 1 d . . . . .
C4 C -0.2794(3) 0.96257(13) -0.4958(3) 0.0291(7) Uani 1 1 d . . . . .
O4W O 0.2176(10) 0.6766(4) -0.0522(10) 0.331(6) Uani 1 1 d . U . . .
O5 O 0.3781(4) 0.75305(13) 0.0350(5) 0.1134(17) Uani 1 1 d . . . . .
C5 C -0.3980(3) 0.94178(13) -0.4880(3) 0.0321(7) Uani 1 1 d . . . . .
H5A H -0.4417 0.9349 -0.5637 0.039 Uiso 1 1 calc R U . . .
O6 O 0.7719(4) 0.66472(11) 0.3276(3) 0.0833(12) Uani 1 1 d . . . . .
C6 C -0.4530(3) 0.93104(13) -0.3702(3) 0.0327(7) Uani 1 1 d . . . . .
C7 C -0.3859(3) 0.94175(13) -0.2590(3) 0.0321(7) Uani 1 1 d . . . . .
H7A H -0.4211 0.9345 -0.1791 0.038 Uiso 1 1 calc R U . . .
C8 C -0.2235(3) 0.97170(12) -0.6264(3) 0.0297(7) Uani 1 1 d . . . . .
C9 C -0.5806(3) 0.90751(18) -0.3655(3) 0.0502(10) Uani 1 1 d . . . . .
H9A H -0.6117 0.9031 -0.4518 0.075 Uiso 1 1 calc R U . . .
H9B H -0.5777 0.8733 -0.3231 0.075 Uiso 1 1 calc R U . . .
H9C H -0.6341 0.9311 -0.3184 0.075 Uiso 1 1 calc R U . . .
C10 C 0.1026(4) 0.89073(15) -0.1902(3) 0.0441(9) Uani 1 1 d . . . . .
H10A H 0.0336 0.9020 -0.2366 0.053 Uiso 1 1 calc R U . . .
C11 C 0.1378(4) 0.83815(17) -0.1966(4) 0.0619(12) Uani 1 1 d . . . . .
H11A H 0.0929 0.8143 -0.2475 0.074 Uiso 1 1 calc R U . . .
C12 C 0.2388(4) 0.82025(16) -0.1285(4) 0.0564(11) Uani 1 1 d . . . . .
H12A H 0.2651 0.7849 -0.1351 0.068 Uiso 1 1 calc R U . . .
C13 C 0.3004(3) 0.85630(14) -0.0498(3) 0.0403(8) Uani 1 1 d . . . . .
C14 C 0.2614(3) 0.90913(13) -0.0505(3) 0.0340(7) Uani 1 1 d . . . . .
H14A H 0.3048 0.9338 -0.0006 0.041 Uiso 1 1 calc R U . . .
C15 C 0.4318(4) 0.79345(17) 0.0708(5) 0.0627(12) Uani 1 1 d . . . . .
C16 C 0.5338(4) 0.78978(15) 0.1645(4) 0.0554(11) Uani 1 1 d . . . . .
C17 C 0.5953(5) 0.82733(16) 0.2347(4) 0.0660(13) Uani 1 1 d . . . . .
H17A H 0.5797 0.8639 0.2287 0.079 Uiso 1 1 calc R U . . .
C18 C 0.6845(5) 0.80530(16) 0.3169(4) 0.0629(12) Uani 1 1 d . . . . .
H18A H 0.7342 0.8254 0.3721 0.075 Uiso 1 1 calc R U . . .
C19 C 0.6900(4) 0.75108(15) 0.3066(4) 0.0514(10) Uani 1 1 d . . . . .
C20 C 0.7694(4) 0.71040(15) 0.3692(4) 0.0553(11) Uani 1 1 d . . . . .
C21 C 0.9075(4) 0.69126(14) 0.5493(3) 0.0435(9) Uani 1 1 d . . . . .
C22 C 0.8785(3) 0.63782(14) 0.5619(3) 0.0392(8) Uani 1 1 d . . . . .
H22A H 0.8081 0.6250 0.5205 0.047 Uiso 1 1 calc R U . . .
C23 C 1.0462(4) 0.62288(16) 0.6931(4) 0.0486(9) Uani 1 1 d . . . . .
H23A H 1.0946 0.5995 0.7416 0.058 Uiso 1 1 calc R U . . .
C24 C 1.0789(5) 0.67555(17) 0.6877(5) 0.0674(13) Uani 1 1 d . . . . .
H24A H 1.1472 0.6878 0.7338 0.081 Uiso 1 1 calc R U . . .
C25 C 1.0103(4) 0.71068(16) 0.6137(4) 0.0612(12) Uani 1 1 d . . . . .
H25A H 1.0327 0.7466 0.6073 0.073 Uiso 1 1 calc R U . . .

loop_
_atom_site_aniso_label
_atom_site_aniso_U_11
_atom_site_aniso_U_22
_atom_site_aniso_U_33
_atom_site_aniso_U_23
_atom_site_aniso_U_13
_atom_site_aniso_U_12
Cd1 0.03116(13) 0.03421(13) 0.01667(10) -0.00103(9) -0.00314(7) -0.00469(10)
S1 0.0846(9) 0.0323(5) 0.0800(8) 0.0030(5) -0.0417(7) 0.0015(5)
N1 0.0330(15) 0.0359(15) 0.0262(13) -0.0005(11) -0.0029(11) -0.0021(12)
O1 0.0297(13) 0.0628(17) 0.0370(13) -0.0064(12) -0.0056(10) -0.0115(12)
C1 0.0329(17) 0.0266(16) 0.0224(13) -0.0018(11) -0.0045(12) -0.0010(12)
O1W 0.0455(17) 0.0695(19) 0.0580(17) -0.0031(15) -0.0112(13) -0.0135(14)
O2 0.0400(14) 0.0486(14) 0.0162(9) -0.0009(9) -0.0029(9) -0.0071(10)
N2 0.052(2) 0.0357(17) 0.058(2) 0.0015(14) -0.0238(16) -0.0003(14)
C2 0.0301(16) 0.0308(15) 0.0162(12) -0.0004(11) -0.0032(11) -0.0013(13)
O2W 0.072(2) 0.0589(18) 0.0527(17) -0.0084(14) -0.0027(15) -0.0059(15)
O3 0.0367(13) 0.0593(16) 0.0213(10) 0.0004(10) 0.0015(9) -0.0120(12)
C3 0.0298(17) 0.0346(17) 0.0213(13) -0.0005(12) 0.0002(12) -0.0049(13)
N3 0.072(2) 0.0270(15) 0.058(2) -0.0030(14) -0.0258(17) 0.0054(15)
O3W 0.094(3) 0.0412(19) 0.089(3) -0.0040(18) -0.019(2) -0.016(2)
O4 0.0435(15) 0.0710(17) 0.0166(10) -0.0015(11) -0.0037(10) -0.0143(12)
N4 0.0411(17) 0.0383(16) 0.0295(13) -0.0005(12) -0.0038(12) 0.0067(13)
C4 0.0327(17) 0.0377(17) 0.0168(13) 0.0028(12) -0.0001(12) -0.0008(13)
O4W 0.364(12) 0.292(10) 0.336(11) 0.128(8) -0.212(10) -0.135(9)
O5 0.125(3) 0.0393(18) 0.175(4) 0.013(2) -0.101(3) -0.0116(19)
C5 0.0360(18) 0.0407(19) 0.0196(13) -0.0032(13) -0.0065(12) -0.0038(14)
O6 0.143(3) 0.0351(16) 0.071(2) -0.0076(15) -0.058(2) 0.0190(18)
C6 0.0291(17) 0.0441(19) 0.0249(15) 0.0000(13) 0.0016(13) -0.0044(14)
C7 0.0348(18) 0.0420(19) 0.0195(13) 0.0011(13) 0.0023(12) -0.0044(14)
C8 0.0375(19) 0.0327(17) 0.0189(13) -0.0004(11) -0.0004(12) -0.0038(13)
C9 0.034(2) 0.080(3) 0.0362(19) -0.0007(19) -0.0003(16) -0.0188(19)
C10 0.044(2) 0.047(2) 0.0404(19) -0.0043(16) -0.0147(16) -0.0028(17)
C11 0.080(3) 0.043(2) 0.062(3) -0.011(2) -0.036(2) -0.006(2)
C12 0.072(3) 0.037(2) 0.060(3) -0.0065(18) -0.023(2) 0.0010(19)
C13 0.045(2) 0.0363(19) 0.0398(18) 0.0036(15) -0.0095(16) -0.0047(15)
C14 0.0359(19) 0.0358(18) 0.0301(16) -0.0028(13) -0.0036(14) -0.0059(14)
C15 0.066(3) 0.041(2) 0.081(3) 0.006(2) -0.032(2) 0.001(2)
C16 0.062(3) 0.037(2) 0.067(3) 0.0086(19) -0.025(2) 0.0008(19)
C17 0.087(4) 0.035(2) 0.075(3) 0.002(2) -0.038(3) 0.014(2)
C18 0.085(3) 0.033(2) 0.070(3) -0.0002(19) -0.039(2) 0.003(2)
C19 0.068(3) 0.034(2) 0.051(2) 0.0035(17) -0.021(2) 0.0013(18)
C20 0.077(3) 0.035(2) 0.054(2) 0.0052(18) -0.025(2) 0.0055(19)
C21 0.057(2) 0.0359(19) 0.0378(18) -0.0030(15) -0.0108(17) 0.0046(17)
C22 0.044(2) 0.0364(19) 0.0371(18) 0.0020(15) -0.0076(15) 0.0047(15)
C23 0.052(2) 0.051(2) 0.043(2) 0.0032(17) -0.0165(18) 0.0060(18)
C24 0.074(3) 0.054(3) 0.074(3) -0.001(2) -0.041(3) -0.008(2)
C25 0.080(3) 0.038(2) 0.066(3) -0.0029(19) -0.027(2) -0.006(2)

loop_
_atom_type_symbol
_atom_type_description
_atom_type_scat_dispersion_real
_atom_type_scat_dispersion_imag
_atom_type_scat_source
C C 0.0033 0.0016 'International Tables Vol C Tables 4.2.6.8 and 6.1.1.4'
H H 0.0000 0.0000 'International Tables Vol C Tables 4.2.6.8 and 6.1.1.4'
N N 0.0061 0.0033 'International Tables Vol C Tables 4.2.6.8 and 6.1.1.4'
O O 0.0106 0.0060 'International Tables Vol C Tables 4.2.6.8 and 6.1.1.4'
S S 0.1246 0.1234 'International Tables Vol C Tables 4.2.6.8 and 6.1.1.4'
Cd Cd -0.8075 1.2024 'International Tables Vol C Tables 4.2.6.8 and 6.1.1.4'

loop_
_geom_angle_atom_site_label_1
_geom_angle_atom_site_label_2
_geom_angle_atom_site_label_3
_geom_angle
_geom_angle_site_symmetry_1
_geom_angle_site_symmetry_3
N4 Cd1 N1 173.86(9) 2_655 .
N4 Cd1 O2 90.39(9) 2_655 3_575
N1 Cd1 O2 89.27(9) . 3_575
N4 Cd1 O1 88.43(10) 2_655 .
N1 Cd1 O1 87.43(10) . .
O2 Cd1 O1 134.40(8) 3_575 .
N4 Cd1 O4 91.11(10) 2_655 .
N1 Cd1 O4 94.98(9) . .
O2 Cd1 O4 86.29(8) 3_575 .
O1 Cd1 O4 139.30(8) . .
N4 Cd1 O3 92.80(9) 2_655 3_574
N1 Cd1 O3 91.38(9) . 3_574
O2 Cd1 O3 140.23(8) 3_575 3_574
O1 Cd1 O3 85.33(8) . 3_574
O4 Cd1 O3 54.04(7) . 3_574
C19 S1 C16 91.14(19) . .
C14 N1 C10 118.2(3) . .
C14 N1 Cd1 121.8(2) . .
C10 N1 Cd1 119.7(2) . .
C1 O1 Cd1 173.4(2) . .
O1 C1 O2 122.3(3) . .
O1 C1 C2 119.7(3) . .
O2 C1 C2 118.0(3) . .
C1 O2 Cd1 109.34(19) . 3_575
C15 N2 C13 126.2(3) . .
C3 C2 C7 119.0(3) . .
C3 C2 C1 120.4(3) . .
C7 C2 C1 120.6(3) . .
C8 O3 Cd1 92.17(17) . 3_574
C4 C3 C2 120.0(3) . .
C20 N3 C21 123.8(3) . .
C8 O4 Cd1 92.86(19) 3_574 .
C22 N4 C23 117.8(3) . .
C22 N4 Cd1 116.8(2) . 2_645
C23 N4 Cd1 125.5(2) . 2_645
C5 C4 C3 119.5(3) . .
C5 C4 C8 119.1(3) . .
C3 C4 C8 121.4(3) . .
C6 C5 C4 121.7(3) . .
C7 C6 C5 117.9(3) . .
C7 C6 C9 121.9(3) . .
C5 C6 C9 120.2(3) . .
C6 C7 C2 121.9(3) . .
O4 C8 O3 120.9(3) 3_574 .
O4 C8 C4 119.7(3) 3_574 .
O3 C8 C4 119.4(3) . .
N1 C10 C11 121.6(4) . .
C10 C11 C12 120.5(4) . .
C11 C12 C13 118.2(4) . .
C12 C13 C14 118.0(3) . .
C12 C13 N2 124.2(3) . .
C14 C13 N2 117.7(3) . .
N1 C14 C13 123.4(3) . .
O5 C15 N2 123.0(4) . .
O5 C15 C16 120.3(4) . .
N2 C15 C16 116.7(4) . .
C17 C16 C15 132.5(4) . .
C17 C16 S1 111.6(3) . .
C15 C16 S1 115.9(3) . .
C16 C17 C18 113.0(4) . .
C19 C18 C17 112.0(4) . .
C18 C19 C20 132.5(4) . .
C18 C19 S1 112.3(3) . .
C20 C19 S1 115.2(3) . .
O6 C20 N3 122.9(4) . .
O6 C20 C19 120.1(4) . .
N3 C20 C19 117.1(3) . .
C22 C21 C25 118.5(3) . .
C22 C21 N3 121.8(3) . .
C25 C21 N3 119.8(3) . .
N4 C22 C21 123.1(3) . .
N4 C23 C24 122.4(4) . .
C23 C24 C25 119.8(4) . .
C24 C25 C21 118.4(4) . .

loop_
_geom_bond_atom_site_label_1
_geom_bond_atom_site_label_2
_geom_bond_distance
_geom_bond_site_symmetry_2
Cd1 N4 2.289(3) 2_655
Cd1 N1 2.298(3) .
Cd1 O2 2.299(2) 3_575
Cd1 O1 2.318(2) .
Cd1 O4 2.404(2) .
Cd1 O3 2.409(2) 3_574
S1 C19 1.704(4) .
S1 C16 1.707(4) .
N1 C14 1.329(4) .
N1 C10 1.338(4) .
O1 C1 1.241(4) .
C1 O2 1.264(4) .
C1 C2 1.506(4) .
O2 Cd1 2.299(2) 3_575
N2 C15 1.349(5) .
N2 C13 1.403(5) .
C2 C3 1.391(4) .
C2 C7 1.393(4) .
O3 C8 1.265(4) .
O3 Cd1 2.409(2) 3_574
C3 C4 1.390(4) .
N3 C20 1.347(5) .
N3 C21 1.409(5) .
O4 C8 1.249(4) 3_574
N4 C22 1.336(4) .
N4 C23 1.342(5) .
N4 Cd1 2.289(3) 2_645
C4 C5 1.388(4) .
C4 C8 1.502(4) .
O5 C15 1.220(5) .
C5 C6 1.385(4) .
O6 C20 1.218(5) .
C6 C7 1.384(4) .
C6 C9 1.503(5) .
C8 O4 1.249(4) 3_574
C10 C11 1.367(5) .
C11 C12 1.374(6) .
C12 C13 1.382(5) .
C13 C14 1.383(5) .
C15 C16 1.470(6) .
C16 C17 1.358(6) .
C17 C18 1.397(6) .
C18 C19 1.357(5) .
C19 C20 1.477(5) .
C21 C22 1.375(5) .
C21 C25 1.384(6) .
C23 C24 1.361(6) .
C24 C25 1.378(6) .
